data_2239545
loop_
_publ_author_name
'Nagasawa, Masayuki'
'Sasanuma, Yuji'
'Masu, Hyuma'

_publ_section_title
;
 <i>N</i>,<i>N</i>'-(Propane-1,3-diyl)dibenzothioamide
;
_journal_coeditor_code BV2233
_journal_issue 6
_journal_name_full 'Acta Crystallographica Section E'
_journal_page_first o639
_journal_paper_doi 10.1107/S160053681400974X
_journal_volume 70
_journal_year 2014
_chemical_formula_iupac 'C17 H18 N2 S2'
_chemical_formula_moiety 'C17 H18 N2 S2'
_chemical_formula_sum 'C17 H18 N2 S2'
_chemical_formula_weight 314.45
_chemical_name_common 3DBNS
_chemical_name_systematic
;
<i>N</i>,<i>N</i>'-(Propane-1,3-diyl)dibenzothioamide
;
_space_group_crystal_system orthorhombic
_space_group_IT_number 61
_space_group_name_Hall '-P 2ac 2ab'
_space_group_name_H-M_alt 'P b c a'
_symmetry_space_group_name_Hall '-P 2ac 2ab'
_symmetry_space_group_name_H-M 'P b c a'
_atom_sites_solution_hydrogens geom
_atom_sites_solution_primary direct
_atom_sites_solution_secondary difmap
_cell_angle_alpha 90
_cell_angle_beta 90
_cell_angle_gamma 90
_cell_formula_units_Z 8
_cell_length_a 8.36521(9)
_cell_length_b 14.13395(14)
_cell_length_c 26.9223(3)
_cell_measurement_temperature 223
_cell_volume 3183.12(6)
_computing_cell_refinement 'SAINT (Bruker, 2007)'
_computing_data_collection 'APEX2 (Bruker, 2007)'
_computing_data_reduction 'SAINT (Bruker, 2007)'
_computing_molecular_graphics 'Mercury (Macrae <i>et al.</i>, 2006)'
_computing_publication_material 'SHELXL2013 (Sheldrick, 2008)'
_computing_structure_refinement 'SHELXL2013 (Sheldrick, 2008)'
_computing_structure_solution 'SHELXS2013 (Sheldrick, 2008)'
_diffrn_ambient_temperature 223
_diffrn_measured_fraction_theta_full 0.990
_diffrn_measured_fraction_theta_max 0.989
_diffrn_measurement_device_type 'Bruker APEXII Ultra CCD area-detector'
_diffrn_measurement_method 'Phi and Omega scans'
_diffrn_radiation_monochromator 'Bruker Helios multilayer mirror'
_diffrn_radiation_type CuK\a
_diffrn_radiation_wavelength 1.54178
_diffrn_reflns_av_R_equivalents 0.0180
_diffrn_reflns_limit_h_max 10
_diffrn_reflns_limit_h_min -9
_diffrn_reflns_limit_k_max 17
_diffrn_reflns_limit_k_min -16
_diffrn_reflns_limit_l_max 32
_diffrn_reflns_limit_l_min -32
_diffrn_reflns_number 12276
_diffrn_reflns_theta_full 67.679
_diffrn_reflns_theta_max 68.272
_diffrn_reflns_theta_min 3.28
_exptl_absorpt_coefficient_mu 2.972
_exptl_absorpt_correction_T_max 0.76
_exptl_absorpt_correction_T_min 0.47
_exptl_absorpt_correction_type multi-scan
_exptl_absorpt_process_details '(SADABS; Bruker, 2001)'
_exptl_crystal_colour yellow
_exptl_crystal_density_diffrn 1.312
_exptl_crystal_density_method 'not measured'
_exptl_crystal_description prismatic
_exptl_crystal_F_000 1328
_exptl_crystal_size_max 0.300
_exptl_crystal_size_mid 0.200
_exptl_crystal_size_min 0.100
_refine_diff_density_max 0.262
_refine_diff_density_min -0.312
_refine_ls_extinction_method none
_refine_ls_goodness_of_fit_ref 1.054
_refine_ls_hydrogen_treatment constr
_refine_ls_matrix_type full
_refine_ls_number_parameters 190
_refine_ls_number_reflns 2882
_refine_ls_number_restraints 0
_refine_ls_restrained_S_all 1.054
_refine_ls_R_factor_all 0.0327
_refine_ls_R_factor_gt 0.0316
_refine_ls_shift/su_max 0.001
_refine_ls_shift/su_mean 0.000
_refine_ls_structure_factor_coef Fsqd
_refine_ls_weighting_details 'w=1/[\s^2^(Fo^2^)+(0.0498P)^2^+1.0464P] where P=(Fo^2^+2Fc^2^)/3'
_refine_ls_weighting_scheme calc
_refine_ls_wR_factor_gt 0.0843
_refine_ls_wR_factor_ref 0.0853
_reflns_number_gt 2736
_reflns_number_total 2882
_reflns_threshold_expression I>2\s(I)
_cod_data_source_file bv2233sup1.cif
_cod_data_source_block I
_cod_database_code 2239545
_cod_database_fobs_code 2239545

loop_
_space_group_symop_operation_xyz
'x, y, z'
'-x+1/2, -y, z+1/2'
'-x, y+1/2, -z+1/2'
'x+1/2, -y+1/2, -z'
'-x, -y, -z'
'x-1/2, y, -z-1/2'
'x, -y-1/2, z-1/2'
'-x-1/2, y-1/2, z'

loop_
_atom_site_type_symbol
_atom_site_label
_atom_site_fract_x
_atom_site_fract_y
_atom_site_fract_z
_atom_site_U_iso_or_equiv
_atom_site_adp_type
_atom_site_calc_flag
_atom_site_occupancy
C C1 0.04995(15) 0.30766(10) 0.42684(5) 0.0271(3) Uani d 1
C C2 0.04043(16) 0.33224(9) 0.37326(5) 0.0261(3) Uani d 1
C C3 0.15288(18) 0.39267(10) 0.35235(5) 0.0328(3) Uani d 1
H H3 0.236 0.4175 0.3719 0.039 Uiso calc 1
C C4 0.1418(2) 0.41607(11) 0.30247(6) 0.0408(4) Uani d 1
H H4 0.2193 0.4555 0.288 0.049 Uiso calc 1
C C5 0.0177(2) 0.38189(12) 0.27379(6) 0.0435(4) Uani d 1
H H5 0.0109 0.3981 0.24 0.052 Uiso calc 1
C C6 -0.0964(2) 0.32377(11) 0.29487(6) 0.0400(4) Uani d 1
H H6 -0.1823 0.3017 0.2756 0.048 Uiso calc 1
C C7 -0.08486(17) 0.29786(10) 0.34432(5) 0.0318(3) Uani d 1
H H7 -0.1614 0.2572 0.3584 0.038 Uiso calc 1
C C8 -0.00172(17) 0.17921(12) 0.48748(6) 0.0380(4) Uani d 1
H H8A -0.092 0.1351 0.487 0.046 Uiso calc 1
H H8B -0.0292 0.231 0.5101 0.046 Uiso calc 1
C C9 0.14371(17) 0.12807(10) 0.50784(5) 0.0340(3) Uani d 1
H H9A 0.2339 0.172 0.5108 0.041 Uiso calc 1
H H9B 0.1747 0.0765 0.4855 0.041 Uiso calc 1
C C10 0.09938(18) 0.08896(11) 0.55852(6) 0.0364(3) Uani d 1
H H10A 0.0758 0.1419 0.5809 0.044 Uiso calc 1
H H10B 0.0019 0.051 0.5553 0.044 Uiso calc 1
C C11 0.19903(16) -0.02401(9) 0.61993(5) 0.0268(3) Uani d 1
C C12 0.33873(16) -0.07725(9) 0.63952(5) 0.0270(3) Uani d 1
C C13 0.34922(18) -0.09590(10) 0.69027(5) 0.0330(3) Uani d 1
H H13 0.2681 -0.0749 0.7118 0.04 Uiso calc 1
C C14 0.4785(2) -0.14514(12) 0.70912(6) 0.0417(4) Uani d 1
H H14 0.4858 -0.1563 0.7435 0.05 Uiso calc 1
C C15 0.5967(2) -0.17792(12) 0.67788(7) 0.0478(4) Uani d 1
H H15 0.6842 -0.2117 0.6908 0.057 Uiso calc 1
C C16 0.5859(2) -0.16086(13) 0.62749(7) 0.0480(4) Uani d 1
H H16 0.6657 -0.1839 0.6061 0.058 Uiso calc 1
C C17 0.45871(19) -0.11019(11) 0.60823(6) 0.0368(3) Uani d 1
H H17 0.4534 -0.098 0.5739 0.044 Uiso calc 1
N N1 0.01881(14) 0.21803(9) 0.43765(5) 0.0324(3) Uani d 1
H H1 0.0098 0.1789 0.4129 0.039 Uiso calc 1
N N2 0.22457(14) 0.03070(8) 0.58067(4) 0.0301(3) Uani d 1
H H2 0.3197 0.0319 0.5676 0.036 Uiso calc 1
S S1 0.08969(5) 0.39123(3) 0.46914(2) 0.03743(13) Uani d 1
S S2 0.01763(4) -0.03524(3) 0.64602(2) 0.03725(13) Uani d 1

loop_
_atom_site_aniso_label
_atom_site_aniso_U_11
_atom_site_aniso_U_22
_atom_site_aniso_U_33
_atom_site_aniso_U_12
_atom_site_aniso_U_13
_atom_site_aniso_U_23
C1 0.0195(6) 0.0338(7) 0.0279(7) 0.0044(5) -0.0002(5) 0.0037(5)
C2 0.0273(6) 0.0256(6) 0.0253(6) 0.0051(5) 0.0003(5) 0.0011(5)
C3 0.0312(7) 0.0339(7) 0.0333(8) 0.0012(6) 0.0037(6) 0.0018(5)
C4 0.0464(9) 0.0401(8) 0.0360(8) 0.0058(7) 0.0134(7) 0.0093(6)
C5 0.0620(11) 0.0451(9) 0.0235(7) 0.0163(8) 0.0029(7) 0.0045(6)
C6 0.0516(9) 0.0382(8) 0.0301(7) 0.0063(7) -0.0113(6) -0.0039(6)
C7 0.0360(8) 0.0273(6) 0.0320(7) 0.0012(5) -0.0039(6) 0.0008(5)
C8 0.0310(7) 0.0457(9) 0.0372(8) 0.0039(6) 0.0028(6) 0.0188(7)
C9 0.0303(7) 0.0361(7) 0.0356(8) 0.0006(6) -0.0008(6) 0.0106(6)
C10 0.0330(8) 0.0413(8) 0.0349(8) 0.0058(6) -0.0007(6) 0.0122(6)
C11 0.0315(7) 0.0231(6) 0.0259(6) -0.0012(5) -0.0023(5) -0.0014(5)
C12 0.0296(7) 0.0233(6) 0.0281(6) -0.0012(5) -0.0016(5) 0.0010(5)
C13 0.0391(8) 0.0325(7) 0.0275(7) 0.0016(6) 0.0002(6) 0.0016(5)
C14 0.0506(9) 0.0427(8) 0.0317(8) 0.0055(7) -0.0086(7) 0.0083(7)
C15 0.0453(9) 0.0478(9) 0.0502(10) 0.0152(7) -0.0079(7) 0.0108(8)
C16 0.0438(9) 0.0545(10) 0.0456(9) 0.0193(8) 0.0080(7) 0.0056(8)
C17 0.0412(8) 0.0414(8) 0.0279(7) 0.0074(7) 0.0028(6) 0.0045(6)
N1 0.0338(6) 0.0338(6) 0.0298(6) 0.0025(5) -0.0009(5) 0.0071(5)
N2 0.0266(6) 0.0323(6) 0.0315(6) 0.0001(4) -0.0015(5) 0.0075(5)
S1 0.0403(2) 0.0455(2) 0.0265(2) 0.00085(15) -0.00578(14) -0.00393(14)
S2 0.0315(2) 0.0413(2) 0.0390(2) 0.00656(14) 0.00747(14) 0.00916(15)

loop_
_atom_type_symbol
_atom_type_description
_atom_type_scat_dispersion_real
_atom_type_scat_dispersion_imag
_atom_type_scat_source
C C 0.0181 0.0091 'International Tables Vol C Tables 4.2.6.8 and 6.1.1.4'
H H 0.0000 0.0000 'International Tables Vol C Tables 4.2.6.8 and 6.1.1.4'
N N 0.0311 0.0180 'International Tables Vol C Tables 4.2.6.8 and 6.1.1.4'
S S 0.3331 0.5567 'International Tables Vol C Tables 4.2.6.8 and 6.1.1.4'

loop_
_geom_angle_atom_site_label_1
_geom_angle_atom_site_label_2
_geom_angle_atom_site_label_3
_geom_angle
N1 C1 C2 115.21(12)
N1 C1 S1 124.33(11)
C2 C1 S1 120.40(10)
C3 C2 C7 119.80(13)
C3 C2 C1 120.04(12)
C7 C2 C1 120.11(12)
C4 C3 C2 119.58(14)
C4 C3 H3 120.2
C2 C3 H3 120.2
C5 C4 C3 120.58(15)
C5 C4 H4 119.7
C3 C4 H4 119.7
C4 C5 C6 119.84(14)
C4 C5 H5 120.1
C6 C5 H5 120.1
C5 C6 C7 120.29(14)
C5 C6 H6 119.9
C7 C6 H6 119.9
C6 C7 C2 119.87(14)
C6 C7 H7 120.1
C2 C7 H7 120.1
N1 C8 C9 114.63(12)
N1 C8 H8A 108.6
C9 C8 H8A 108.6
N1 C8 H8B 108.6
C9 C8 H8B 108.6
H8A C8 H8B 107.6
C8 C9 C10 107.59(12)
C8 C9 H9A 110.2
C10 C9 H9A 110.2
C8 C9 H9B 110.2
C10 C9 H9B 110.2
H9A C9 H9B 108.5
N2 C10 C9 113.41(12)
N2 C10 H10A 108.9
C9 C10 H10A 108.9
N2 C10 H10B 108.9
C9 C10 H10B 108.9
H10A C10 H10B 107.7
N2 C11 C12 116.80(12)
N2 C11 S2 122.25(10)
C12 C11 S2 120.93(10)
C17 C12 C13 119.01(13)
C17 C12 C11 121.46(12)
C13 C12 C11 119.52(12)
C14 C13 C12 120.27(14)
C14 C13 H13 119.9
C12 C13 H13 119.9
C15 C14 C13 120.44(14)
C15 C14 H14 119.8
C13 C14 H14 119.8
C14 C15 C16 119.57(14)
C14 C15 H15 120.2
C16 C15 H15 120.2
C15 C16 C17 120.60(15)
C15 C16 H16 119.7
C17 C16 H16 119.7
C16 C17 C12 120.09(14)
C16 C17 H17 120.0
C12 C17 H17 120.0
C1 N1 C8 125.74(13)
C1 N1 H1 117.1
C8 N1 H1 117.1
C11 N2 C10 122.59(12)
C11 N2 H2 118.7
C10 N2 H2 118.7

loop_
_geom_bond_atom_site_label_1
_geom_bond_atom_site_label_2
_geom_bond_distance
C1 N1 1.3256(18)
C1 C2 1.4860(17)
C1 S1 1.6741(14)
C2 C3 1.390(2)
C2 C7 1.393(2)
C3 C4 1.386(2)
C3 H3 0.94
C4 C5 1.381(3)
C4 H4 0.94
C5 C6 1.381(2)
C5 H5 0.94
C6 C7 1.384(2)
C6 H6 0.94
C7 H7 0.94
C8 N1 1.4595(18)
C8 C9 1.5175(19)
C8 H8A 0.98
C8 H8B 0.98
C9 C10 1.518(2)
C9 H9A 0.98
C9 H9B 0.98
C10 N2 1.4596(18)
C10 H10A 0.98
C10 H10B 0.98
C11 N2 1.3270(17)
C11 C12 1.4867(18)
C11 S2 1.6795(14)
C12 C17 1.391(2)
C12 C13 1.3942(19)
C13 C14 1.382(2)
C13 H13 0.94
C14 C15 1.379(2)
C14 H14 0.94
C15 C16 1.381(2)
C15 H15 0.94
C16 C17 1.383(2)
C16 H16 0.94
C17 H17 0.94
N1 H1 0.87
N2 H2 0.87

loop_
_geom_hbond_atom_site_label_D
_geom_hbond_atom_site_label_H
_geom_hbond_atom_site_label_A
_geom_hbond_site_symmetry_A
_geom_hbond_distance_DH
_geom_hbond_distance_HA
_geom_hbond_distance_DA
_geom_hbond_angle_DHA
_geom_hbond_publ_flag
N1 H1 S2 5_556 0.87 2.59 3.4412(14) 168 yes
N2 H2 S1 4_556 0.87 2.69 3.5135(12) 157 yes
C17 H17 S1 8_655 0.94 2.85 3.7665(17) 166 yes
